data_7211197
loop_
_publ_author_name
'Pr\"asang, Carsten'
'McAllister, Linda J.'
'Whitwood, Adrian C.'
'Bruce, Duncan W.'

_publ_section_title
;
 1&#x2009;:&#x2009;1 and 2&#x2009;:&#x2009;1 co-crystals of
 alkoxystilbazoles with tetrafluoroiodobenzenes: halogen bonding, a rare
 Carene--H&#x22EF;N hydrogen bond and unsymmetric iodine&#x22EF;pyridine
 interactions
;
_journal_issue 44
_journal_name_full CrystEngComm
_journal_page_first 8947
_journal_paper_doi 10.1039/c3ce41454j
_journal_volume 15
_journal_year 2013
_chemical_formula_moiety 'C19 H23 N O, C6 H F4 I'
_chemical_formula_sum 'C25 H24 F4 I N O'
_chemical_formula_weight 557.35
_chemical_name_systematic
;
?
;
_space_group_IT_number 2
_symmetry_cell_setting triclinic
_symmetry_space_group_name_Hall '-P 1'
_symmetry_space_group_name_H-M 'P -1'
_atom_sites_solution_hydrogens geom
_atom_sites_solution_primary direct
_atom_sites_solution_secondary difmap
_audit_creation_method SHELXL-97
_cell_angle_alpha 97.4950(10)
_cell_angle_beta 96.0750(10)
_cell_angle_gamma 90.1470(10)
_cell_formula_units_Z 2
_cell_length_a 6.1484(4)
_cell_length_b 12.8888(9)
_cell_length_c 14.8433(10)
_cell_measurement_reflns_used 5327
_cell_measurement_temperature 110(2)
_cell_measurement_theta_max 27.58
_cell_measurement_theta_min 2.25
_cell_volume 1159.51(14)
_computing_cell_refinement 'Bruker SMART'
_computing_data_collection 'Bruker SMART'
_computing_data_reduction 'Bruker SAINT'
_computing_molecular_graphics 'Bruker SHELXTL'
_computing_publication_material 'Bruker SHELXTL'
_computing_structure_refinement 'SHELXL-97 (Sheldrick, 1997)'
_computing_structure_solution 'SHELXS-97 (Sheldrick, 1997)'
_diffrn_ambient_temperature 110(2)
_diffrn_measured_fraction_theta_full 0.990
_diffrn_measured_fraction_theta_max 0.990
_diffrn_measurement_device_type 'CCD area detector'
_diffrn_measurement_method 'phi and omega scans'
_diffrn_radiation_monochromator graphite
_diffrn_radiation_source 'fine-focus sealed tube'
_diffrn_radiation_type MoK\a
_diffrn_radiation_wavelength 0.71073
_diffrn_reflns_av_R_equivalents 0.0225
_diffrn_reflns_av_sigmaI/netI 0.0358
_diffrn_reflns_limit_h_max 8
_diffrn_reflns_limit_h_min -8
_diffrn_reflns_limit_k_max 17
_diffrn_reflns_limit_k_min -16
_diffrn_reflns_limit_l_max 19
_diffrn_reflns_limit_l_min -19
_diffrn_reflns_number 12094
_diffrn_reflns_theta_full 28.33
_diffrn_reflns_theta_max 28.33
_diffrn_reflns_theta_min 1.39
_exptl_absorpt_coefficient_mu 1.430
_exptl_absorpt_correction_T_max 0.854
_exptl_absorpt_correction_T_min 0.734
_exptl_absorpt_correction_type multi-scan
_exptl_absorpt_process_details 'SADABS v2.03; (Sheldrick)'
_exptl_crystal_colour Yellow
_exptl_crystal_density_diffrn 1.596
_exptl_crystal_density_method 'not measured'
_exptl_crystal_description Needle
_exptl_crystal_F_000 556
_exptl_crystal_size_max 0.28
_exptl_crystal_size_mid 0.18
_exptl_crystal_size_min 0.11
_refine_diff_density_max 1.867
_refine_diff_density_min -0.746
_refine_diff_density_rms 0.089
_refine_ls_extinction_method none
_refine_ls_goodness_of_fit_ref 1.104
_refine_ls_hydrogen_treatment constr
_refine_ls_matrix_type full
_refine_ls_number_parameters 363
_refine_ls_number_reflns 5721
_refine_ls_number_restraints 3
_refine_ls_restrained_S_all 1.104
_refine_ls_R_factor_all 0.0356
_refine_ls_R_factor_gt 0.0316
_refine_ls_shift/su_max 0.000
_refine_ls_shift/su_mean 0.000
_refine_ls_structure_factor_coef Fsqd
_refine_ls_weighting_details 'calc w=1/[\s^2^(Fo^2^)+(0.0301P)^2^+0.6617P] where P=(Fo^2^+2Fc^2^)/3'
_refine_ls_weighting_scheme calc
_refine_ls_wR_factor_gt 0.0715
_refine_ls_wR_factor_ref 0.0735
_reflns_number_gt 5262
_reflns_number_total 5721
_reflns_threshold_expression >2sigma(I)
_cod_data_source_file c3ce41454j.txt
_cod_data_source_block dwb0815m
_cod_depositor_comments
;
The following automatic conversions were performed:

'_symmetry_cell_setting' value 'Triclinic' changed to 'triclinic'
according to /home/saulius/struct/CIF-dictionaries/cif_core.dic
dictionary named 'cif_core.dic' version 2.4.2 from 2011-04-26.

Automatic conversion script
Id: cif_fix_values 1891 2012-01-12 08:04:46Z andrius 
;
_cod_original_sg_symbol_H-M P-1
_cod_database_code 7211197

loop_
_symmetry_equiv_pos_as_xyz
'x, y, z'
'-x, -y, -z'

loop_
_atom_site_label
_atom_site_type_symbol
_atom_site_fract_x
_atom_site_fract_y
_atom_site_fract_z
_atom_site_U_iso_or_equiv
_atom_site_adp_type
_atom_site_occupancy
_atom_site_symmetry_multiplicity
_atom_site_calc_flag
_atom_site_refinement_flags
_atom_site_disorder_assembly
_atom_site_disorder_group
I1 I -0.38022(3) 0.773014(12) 0.646071(10) 0.02692(6) Uani 1 1 d . . .
C1 C -0.5304(4) 0.85785(19) 0.75247(16) 0.0236(5) Uani 1 1 d . A .
C2 C -0.7189(4) 0.82323(19) 0.78381(17) 0.0255(5) Uani 1 1 d . . .
C3 C -0.8123(4) 0.8790(2) 0.85484(17) 0.0263(5) Uani 1 1 d . A .
H3A H -0.9411 0.8537 0.8753 0.032 Uiso 0.0969(18) 1 calc PR A 2
C4 C -0.7155(4) 0.9727(2) 0.89588(17) 0.0270(5) Uani 1 1 d . . .
C5 C -0.5278(4) 1.0101(2) 0.86801(18) 0.0289(5) Uani 1 1 d . A .
H5 H -0.4609 1.0742 0.8968 0.035 Uiso 0.9031(18) 1 calc PR A 1
C6 C -0.4407(4) 0.95144(19) 0.79701(17) 0.0261(5) Uani 1 1 d . . .
F1 F -0.8137(2) 0.73157(12) 0.74514(11) 0.0341(3) Uani 1 1 d . A .
F2 F -0.9931(3) 0.84320(13) 0.88436(12) 0.0322(4) Uani 0.9031(18) 1 d P A 1
F2A F -0.461(3) 1.0939(13) 0.9142(12) 0.040(4) Uani 0.0969(18) 1 d P A 2
F3 F -0.8082(3) 1.02784(13) 0.96436(11) 0.0399(4) Uani 1 1 d . A .
F4 F -0.2562(2) 0.98788(12) 0.76921(11) 0.0363(4) Uani 1 1 d . A .
N1A N -0.1570(6) 0.6683(2) 0.5075(3) 0.0267(8) Uani 0.9031(18) 1 d P A 1
C7A C 0.0377(6) 0.7002(4) 0.4857(3) 0.0279(9) Uani 0.9031(18) 1 d P A 1
H7A H 0.1054 0.7613 0.5201 0.034 Uiso 0.9031(18) 1 calc PR A 1
C8A C 0.1439(5) 0.6484(3) 0.4155(2) 0.0251(7) Uani 0.9031(18) 1 d P A 1
H8A H 0.2799 0.6746 0.4022 0.030 Uiso 0.9031(18) 1 calc PR A 1
C9A C 0.0496(6) 0.5571(3) 0.3642(2) 0.0225(6) Uani 0.9031(18) 1 d P A 1
C10A C -0.1506(6) 0.5240(2) 0.3874(2) 0.0240(6) Uani 0.9031(18) 1 d P A 1
H10A H -0.2213 0.4626 0.3547 0.029 Uiso 0.9031(18) 1 calc PR A 1
C11A C -0.2465(5) 0.5811(3) 0.4584(2) 0.0259(7) Uani 0.9031(18) 1 d P A 1
H11A H -0.3830 0.5569 0.4729 0.031 Uiso 0.9031(18) 1 calc PR A 1
C12A C 0.1443(4) 0.4952(2) 0.28927(19) 0.0252(5) Uani 0.9031(18) 1 d P A 1
H12A H 0.0728 0.4306 0.2651 0.030 Uiso 0.9031(18) 1 calc PR A 1
C13A C 0.3213(5) 0.5198(2) 0.25094(19) 0.0251(6) Uani 0.9031(18) 1 d P A 1
H13A H 0.3943 0.5842 0.2746 0.030 Uiso 0.9031(18) 1 calc PR A 1
C14A C 0.4123(4) 0.45562(19) 0.17540(16) 0.0236(5) Uani 0.9031(18) 1 d P A 1
C15A C 0.3224(5) 0.3587(2) 0.1350(2) 0.0250(6) Uani 0.9031(18) 1 d P A 1
H15A H 0.1948 0.3333 0.1564 0.030 Uiso 0.9031(18) 1 calc PR A 1
C16A C 0.4130(5) 0.2993(2) 0.06533(19) 0.0250(6) Uani 0.9031(18) 1 d P A 1
H16A H 0.3488 0.2336 0.0393 0.030 Uiso 0.9031(18) 1 calc PR A 1
C17A C 0.5994(5) 0.3357(2) 0.0331(2) 0.0240(6) Uani 0.9031(18) 1 d PD A 1
C18A C 0.6955(5) 0.4311(2) 0.0710(2) 0.0288(6) Uani 0.9031(18) 1 d P A 1
H18A H 0.8229 0.4561 0.0492 0.035 Uiso 0.9031(18) 1 calc PR A 1
C19A C 0.6007(5) 0.4894(2) 0.1420(2) 0.0284(7) Uani 0.9031(18) 1 d P A 1
H19A H 0.6665 0.5545 0.1687 0.034 Uiso 0.9031(18) 1 calc PR A 1
C20A C 0.8654(15) 0.3035(5) -0.0762(6) 0.0263(6) Uani 0.9031(18) 1 d PD A 1
H20A H 0.9933 0.3140 -0.0293 0.032 Uiso 0.9031(18) 1 calc PR A 1
H20B H 0.8371 0.3700 -0.1018 0.032 Uiso 0.9031(18) 1 calc PR A 1
C21A C 0.9066(4) 0.2167(2) -0.15060(18) 0.0274(6) Uani 0.9031(18) 1 d PD A 1
H21A H 0.7745 0.2063 -0.1953 0.033 Uiso 0.9031(18) 1 calc PR A 1
H21B H 0.9304 0.1510 -0.1233 0.033 Uiso 0.9031(18) 1 calc PR A 1
C22A C 1.1026(5) 0.2375(2) -0.20087(19) 0.0271(6) Uani 0.9031(18) 1 d P A 1
H22A H 1.2374 0.2406 -0.1577 0.033 Uiso 0.9031(18) 1 calc PR A 1
H22B H 1.0862 0.3064 -0.2234 0.033 Uiso 0.9031(18) 1 calc PR A 1
C23A C 1.1263(5) 0.1529(2) -0.28180(19) 0.0272(6) Uani 0.9031(18) 1 d P A 1
H23A H 1.1351 0.0837 -0.2596 0.033 Uiso 0.9031(18) 1 calc PR A 1
H23B H 0.9942 0.1522 -0.3262 0.033 Uiso 0.9031(18) 1 calc PR A 1
C24A C 1.3266(5) 0.1694(3) -0.3300(2) 0.0345(7) Uani 0.9031(18) 1 d P A 1
H24A H 1.3177 0.2386 -0.3521 0.041 Uiso 0.9031(18) 1 calc PR A 1
H24B H 1.4585 0.1702 -0.2854 0.041 Uiso 0.9031(18) 1 calc PR A 1
C25A C 1.3515(7) 0.0861(3) -0.4100(2) 0.0524(9) Uani 0.9031(18) 1 d P A 1
H25A H 1.3603 0.0172 -0.3887 0.079 Uiso 0.9031(18) 1 calc PR A 1
H25B H 1.4853 0.1001 -0.4372 0.079 Uiso 0.9031(18) 1 calc PR A 1
H25C H 1.2249 0.0870 -0.4559 0.079 Uiso 0.9031(18) 1 calc PR A 1
O1A O 0.6750(3) 0.27042(15) -0.03689(13) 0.0288(4) Uani 0.9031(18) 1 d PD A 1
N1B N -0.187(8) 0.639(3) 0.499(3) 0.0267(8) Uani 0.0969(18) 1 d P A 2
C7B C -0.011(9) 0.690(5) 0.498(4) 0.0279(9) Uani 0.0969(18) 1 d P A 2
H7B H 0.0136 0.7516 0.5412 0.034 Uiso 0.0969(18) 1 calc PR A 2
C8B C 0.129(7) 0.669(3) 0.446(2) 0.0251(7) Uani 0.0969(18) 1 d P A 2
H8B H 0.2630 0.7078 0.4568 0.030 Uiso 0.0969(18) 1 calc PR A 2
C9B C 0.102(6) 0.592(3) 0.375(3) 0.0225(6) Uani 0.0969(18) 1 d P A 2
C10B C -0.063(7) 0.538(2) 0.373(2) 0.0240(6) Uani 0.0969(18) 1 d P A 2
H10B H -0.0837 0.4771 0.3297 0.029 Uiso 0.0969(18) 1 calc PR A 2
C11B C -0.213(6) 0.561(3) 0.430(3) 0.0259(7) Uani 0.0969(18) 1 d P A 2
H11B H -0.3441 0.5199 0.4218 0.031 Uiso 0.0969(18) 1 calc PR A 2
C12B C 0.249(4) 0.560(2) 0.3024(18) 0.0252(5) Uani 0.0969(18) 1 d P A 2
H12B H 0.3708 0.6060 0.3044 0.030 Uiso 0.0969(18) 1 calc PR A 2
C13B C 0.245(5) 0.484(2) 0.2391(19) 0.0251(6) Uani 0.0969(18) 1 d P A 2
H13B H 0.1198 0.4388 0.2315 0.030 Uiso 0.0969(18) 1 calc PR A 2
C14B C 0.4123(4) 0.45562(19) 0.17540(16) 0.0236(5) Uani 0.0969(18) 1 d P A 2
C15B C 0.386(5) 0.354(3) 0.108(2) 0.0250(6) Uani 0.0969(18) 1 d P A 2
H15B H 0.2624 0.3101 0.1094 0.030 Uiso 0.0969(18) 1 calc PR A 2
C16B C 0.522(6) 0.327(3) 0.051(2) 0.0250(6) Uani 0.0969(18) 1 d P A 2
H16B H 0.5105 0.2597 0.0162 0.030 Uiso 0.0969(18) 1 calc PR A 2
C17B C 0.694(4) 0.400(3) 0.0388(18) 0.0240(6) Uani 0.0969(18) 1 d PD A 2
C18B C 0.713(4) 0.499(2) 0.0990(19) 0.0288(6) Uani 0.0969(18) 1 d P A 2
H18B H 0.8279 0.5473 0.0944 0.035 Uiso 0.0969(18) 1 calc PR A 2
C19B C 0.575(6) 0.523(3) 0.159(3) 0.0284(7) Uani 0.0969(18) 1 d P A 2
H19B H 0.5863 0.5909 0.1931 0.034 Uiso 0.0969(18) 1 calc PR A 2
C20B C 0.848(15) 0.292(4) -0.078(6) 0.0263(6) Uani 0.0969(18) 1 d PD A 2
H20C H 0.7022 0.2802 -0.1137 0.032 Uiso 0.0969(18) 1 calc PR A 2
H20D H 0.8769 0.2336 -0.0418 0.032 Uiso 0.0969(18) 1 calc PR A 2
C21B C 1.022(4) 0.297(2) -0.1421(17) 0.0274(6) Uani 0.0969(18) 1 d PD A 2
H21C H 1.0010 0.3611 -0.1724 0.033 Uiso 0.0969(18) 1 calc PR A 2
H21D H 1.1671 0.3029 -0.1060 0.033 Uiso 0.0969(18) 1 calc PR A 2
C22B C 1.017(5) 0.205(2) -0.213(2) 0.0271(6) Uani 0.0969(18) 1 d P A 2
H22C H 0.8773 0.2055 -0.2524 0.033 Uiso 0.0969(18) 1 calc PR A 2
H22D H 1.0153 0.1418 -0.1816 0.033 Uiso 0.0969(18) 1 calc PR A 2
C23B C 1.203(5) 0.194(2) -0.2746(19) 0.0272(6) Uani 0.0969(18) 1 d P A 2
H23C H 1.2078 0.2581 -0.3047 0.033 Uiso 0.0969(18) 1 calc PR A 2
H23D H 1.3428 0.1914 -0.2353 0.033 Uiso 0.0969(18) 1 calc PR A 2
C24B C 1.192(6) 0.107(3) -0.343(2) 0.046(8) Uani 0.0969(18) 1 d P A 2
H24C H 1.0468 0.1089 -0.3790 0.056 Uiso 0.0969(18) 1 calc PR A 2
H24D H 1.1890 0.0439 -0.3112 0.056 Uiso 0.0969(18) 1 calc PR A 2
C25B C 1.3515(7) 0.0861(3) -0.4100(2) 0.0524(9) Uani 0.0969(18) 1 d P A 2
H25D H 1.2921 0.1084 -0.4682 0.079 Uiso 0.0969(18) 1 calc PR A 2
H25E H 1.3815 0.0110 -0.4192 0.079 Uiso 0.0969(18) 1 calc PR A 2
H25F H 1.4874 0.1251 -0.3872 0.079 Uiso 0.0969(18) 1 calc PR A 2
O1B O 0.855(3) 0.3906(14) -0.0196(12) 0.0288(4) Uani 0.0969(18) 1 d PD A 2

loop_
_atom_site_aniso_label
_atom_site_aniso_U_11
_atom_site_aniso_U_22
_atom_site_aniso_U_33
_atom_site_aniso_U_23
_atom_site_aniso_U_13
_atom_site_aniso_U_12
I1 0.02937(9) 0.02765(9) 0.02353(9) 0.00077(6) 0.00492(6) 0.00682(6)
C1 0.0243(11) 0.0229(11) 0.0233(11) 0.0013(9) 0.0037(9) 0.0042(9)
C2 0.0255(12) 0.0226(12) 0.0273(12) 0.0023(9) -0.0001(9) 0.0007(9)
C3 0.0214(11) 0.0298(13) 0.0288(12) 0.0065(10) 0.0051(9) -0.0007(10)
C4 0.0293(13) 0.0279(12) 0.0238(12) 0.0003(10) 0.0059(10) 0.0060(10)
C5 0.0304(13) 0.0245(12) 0.0304(13) -0.0015(10) 0.0029(10) -0.0002(10)
C6 0.0243(12) 0.0251(12) 0.0298(12) 0.0051(10) 0.0054(10) -0.0001(9)
F1 0.0304(8) 0.0270(8) 0.0422(9) -0.0053(7) 0.0037(7) -0.0077(6)
F2 0.0243(8) 0.0348(9) 0.0389(9) 0.0028(7) 0.0132(7) -0.0039(7)
F2A 0.047(10) 0.029(8) 0.043(10) -0.006(7) 0.008(8) -0.009(7)
F3 0.0422(9) 0.0411(9) 0.0365(9) -0.0041(7) 0.0153(7) 0.0052(7)
F4 0.0322(8) 0.0308(8) 0.0466(9) -0.0013(7) 0.0158(7) -0.0087(6)
N1A 0.0299(19) 0.0243(18) 0.0251(13) 0.0003(15) 0.0036(11) 0.0051(15)
C7A 0.025(2) 0.0242(16) 0.033(2) -0.0004(13) 0.0002(16) -0.0004(16)
C8A 0.0217(13) 0.0288(18) 0.0246(17) 0.0018(15) 0.0027(13) 0.0004(12)
C9A 0.0226(18) 0.0209(16) 0.0238(14) 0.0031(12) 0.0016(12) 0.0029(12)
C10A 0.0235(15) 0.0198(13) 0.0274(15) 0.0001(11) 0.0004(12) -0.0013(12)
C11A 0.0243(15) 0.0279(18) 0.0266(17) 0.0052(14) 0.0066(12) 0.0033(12)
C12A 0.0257(13) 0.0217(13) 0.0268(13) -0.0005(10) 0.0006(11) 0.0006(10)
C13A 0.0260(14) 0.0224(14) 0.0246(13) -0.0014(11) -0.0021(11) -0.0017(11)
C14A 0.0233(11) 0.0246(12) 0.0222(11) 0.0019(9) 0.0006(9) 0.0005(9)
C15A 0.0257(15) 0.0245(13) 0.0233(15) -0.0005(12) 0.0007(10) -0.0003(12)
C16A 0.0242(14) 0.0212(13) 0.0278(14) -0.0017(11) 0.0011(11) -0.0017(11)
C17A 0.0257(15) 0.0235(14) 0.0220(13) 0.0008(11) 0.0004(11) 0.0000(12)
C18A 0.0260(14) 0.0309(17) 0.0283(15) -0.0008(12) 0.0040(12) -0.0045(12)
C19A 0.0294(15) 0.0253(18) 0.0287(17) -0.0012(13) 0.0018(12) -0.0065(14)
C20A 0.025(2) 0.0283(18) 0.0252(13) 0.0022(14) 0.0045(14) -0.0008(13)
C21A 0.0266(13) 0.0281(14) 0.0271(14) -0.0006(11) 0.0062(11) -0.0005(11)
C22A 0.0279(15) 0.0273(15) 0.0256(14) 0.0017(11) 0.0029(12) -0.0012(12)
C23A 0.0307(15) 0.0266(15) 0.0245(13) 0.0031(12) 0.0036(12) -0.0010(12)
C24A 0.0346(16) 0.0408(18) 0.0305(15) 0.0090(13) 0.0094(12) 0.0040(14)
C25A 0.073(2) 0.051(2) 0.0401(17) 0.0112(15) 0.0285(17) 0.0197(17)
O1A 0.0263(10) 0.0296(10) 0.0295(10) -0.0042(8) 0.0081(8) -0.0034(8)
N1B 0.0299(19) 0.0243(18) 0.0251(13) 0.0003(15) 0.0036(11) 0.0051(15)
C7B 0.025(2) 0.0242(16) 0.033(2) -0.0004(13) 0.0002(16) -0.0004(16)
C8B 0.0217(13) 0.0288(18) 0.0246(17) 0.0018(15) 0.0027(13) 0.0004(12)
C9B 0.0226(18) 0.0209(16) 0.0238(14) 0.0031(12) 0.0016(12) 0.0029(12)
C10B 0.0235(15) 0.0198(13) 0.0274(15) 0.0001(11) 0.0004(12) -0.0013(12)
C11B 0.0243(15) 0.0279(18) 0.0266(17) 0.0052(14) 0.0066(12) 0.0033(12)
C12B 0.0257(13) 0.0217(13) 0.0268(13) -0.0005(10) 0.0006(11) 0.0006(10)
C13B 0.0260(14) 0.0224(14) 0.0246(13) -0.0014(11) -0.0021(11) -0.0017(11)
C14B 0.0233(11) 0.0246(12) 0.0222(11) 0.0019(9) 0.0006(9) 0.0005(9)
C15B 0.0257(15) 0.0245(13) 0.0233(15) -0.0005(12) 0.0007(10) -0.0003(12)
C16B 0.0242(14) 0.0212(13) 0.0278(14) -0.0017(11) 0.0011(11) -0.0017(11)
C17B 0.0257(15) 0.0235(14) 0.0220(13) 0.0008(11) 0.0004(11) 0.0000(12)
C18B 0.0260(14) 0.0309(17) 0.0283(15) -0.0008(12) 0.0040(12) -0.0045(12)
C19B 0.0294(15) 0.0253(18) 0.0287(17) -0.0012(13) 0.0018(12) -0.0065(14)
C20B 0.025(2) 0.0283(18) 0.0252(13) 0.0022(14) 0.0045(14) -0.0008(13)
C21B 0.0266(13) 0.0281(14) 0.0271(14) -0.0006(11) 0.0062(11) -0.0005(11)
C22B 0.0279(15) 0.0273(15) 0.0256(14) 0.0017(11) 0.0029(12) -0.0012(12)
C23B 0.0307(15) 0.0266(15) 0.0245(13) 0.0031(12) 0.0036(12) -0.0010(12)
C24B 0.06(2) 0.044(19) 0.041(18) 0.014(15) 0.004(15) 0.023(17)
C25B 0.073(2) 0.051(2) 0.0401(17) 0.0112(15) 0.0285(17) 0.0197(17)
O1B 0.0263(10) 0.0296(10) 0.0295(10) -0.0042(8) 0.0081(8) -0.0034(8)

loop_
_atom_type_symbol
_atom_type_description
_atom_type_scat_dispersion_real
_atom_type_scat_dispersion_imag
_atom_type_scat_source
C C 0.0033 0.0016 'International Tables Vol C Tables 4.2.6.8 and 6.1.1.4'
H H 0.0000 0.0000 'International Tables Vol C Tables 4.2.6.8 and 6.1.1.4'
F F 0.0171 0.0103 'International Tables Vol C Tables 4.2.6.8 and 6.1.1.4'
I I -0.4742 1.8119 'International Tables Vol C Tables 4.2.6.8 and 6.1.1.4'
N N 0.0061 0.0033 'International Tables Vol C Tables 4.2.6.8 and 6.1.1.4'
O O 0.0106 0.0060 'International Tables Vol C Tables 4.2.6.8 and 6.1.1.4'

loop_
_geom_angle_atom_site_label_1
_geom_angle_atom_site_label_2
_geom_angle_atom_site_label_3
_geom_angle
C1 I1 N1A 176.37(9)
C1 I1 N1B 175.5(8)
N1A I1 N1B 7.7(9)
C6 C1 C2 116.2(2)
C6 C1 I1 120.81(18)
C2 C1 I1 122.95(18)
F1 C2 C3 118.2(2)
F1 C2 C1 119.8(2)
C3 C2 C1 122.0(2)
F2 C3 C2 120.8(2)
F2 C3 C4 120.4(2)
C2 C3 C4 118.9(2)
F2 C3 H3A 0.4
C2 C3 H3A 120.6
C4 C3 H3A 120.6
F3 C4 C5 119.6(2)
F3 C4 C3 118.9(2)
C5 C4 C3 121.5(2)
F2A C5 C6 130.0(9)
F2A C5 C4 112.6(8)
C6 C5 C4 117.5(2)
F2A C5 H5 8.8
C6 C5 H5 121.3
C4 C5 H5 121.3
F4 C6 C5 117.7(2)
F4 C6 C1 118.3(2)
C5 C6 C1 124.0(2)
C11A N1A C7A 116.8(3)
C11A N1A I1 119.0(2)
C7A N1A I1 124.2(3)
N1A C7A C8A 123.3(4)
N1A C7A H7A 118.3
C8A C7A H7A 118.3
C7A C8A C9A 119.7(3)
C7A C8A H8A 120.2
C9A C8A H8A 120.2
C10A C9A C8A 116.8(3)
C10A C9A C12A 118.0(3)
C8A C9A C12A 125.2(4)
C11A C10A C9A 119.8(3)
C11A C10A H10A 120.1
C9A C10A H10A 120.1
N1A C11A C10A 123.6(3)
N1A C11A H11A 118.2
C10A C11A H11A 118.2
C13A C12A C9A 126.8(3)
C13A C12A H12A 116.6
C9A C12A H12A 116.6
C12A C13A C14A 125.4(3)
C12A C13A H13A 117.3
C14A C13A H13A 117.3
C19A C14A C15A 116.9(2)
C19A C14A C13A 120.0(2)
C15A C14A C13A 123.1(3)
C16A C15A C14A 122.0(3)
C16A C15A H15A 119.0
C14A C15A H15A 119.0
C15A C16A C17A 119.7(3)
C15A C16A H16A 120.2
C17A C16A H16A 120.2
O1A C17A C18A 124.6(3)
O1A C17A C16A 114.8(2)
C18A C17A C16A 120.6(3)
C17A C18A C19A 118.4(3)
C17A C18A H18A 120.8
C19A C18A H18A 120.8
C18A C19A C14A 122.4(3)
C18A C19A H19A 118.8
C14A C19A H19A 118.8
O1A C20A C21A 105.8(3)
O1A C20A H20A 110.6
C21A C20A H20A 110.6
O1A C20A H20B 110.6
C21A C20A H20B 110.6
H20A C20A H20B 108.7
C20A C21A C22A 113.7(3)
C20A C21A H21A 108.8
C22A C21A H21A 108.8
C20A C21A H21B 108.8
C22A C21A H21B 108.8
H21A C21A H21B 107.7
C21A C22A C23A 112.2(3)
C21A C22A H22A 109.2
C23A C22A H22A 109.2
C21A C22A H22B 109.2
C23A C22A H22B 109.2
H22A C22A H22B 107.9
C24A C23A C22A 113.0(3)
C24A C23A H23A 109.0
C22A C23A H23A 109.0
C24A C23A H23B 109.0
C22A C23A H23B 109.0
H23A C23A H23B 107.8
C25A C24A C23A 113.4(3)
C25A C24A H24A 108.9
C23A C24A H24A 108.9
C25A C24A H24B 108.9
C23A C24A H24B 108.9
H24A C24A H24B 107.7
C17A O1A C20A 118.4(2)
C7B N1B C11B 111(4)
C7B N1B I1 100(4)
C11B N1B I1 148(3)
C8B C7B N1B 126(6)
C8B C7B H7B 116.9
N1B C7B H7B 116.9
C7B C8B C9B 123(5)
C7B C8B H8B 118.6
C9B C8B H8B 118.6
C10B C9B C8B 114(4)
C10B C9B C12B 116(4)
C8B C9B C12B 130(3)
C9B C10B C11B 123(3)
C9B C10B H10B 118.7
C11B C10B H10B 118.7
C10B C11B N1B 123(4)
C10B C11B H11B 118.7
N1B C11B H11B 118.7
C13B C12B C9B 133(3)
C13B C12B H12B 113.3
C9B C12B H12B 113.3
C12B C13B H13B 116.0
C16B C15B H15B 118.6
C15B C16B C17B 120(3)
C15B C16B H16B 120.2
C17B C16B H16B 120.2
O1B C17B C16B 131(3)
O1B C17B C18B 111(2)
C16B C17B C18B 118(2)
C19B C18B C17B 121(3)
C19B C18B H18B 119.6
C17B C18B H18B 119.6
C18B C19B H19B 118.0
O1B C20B C21B 107(2)
O1B C20B H20C 110.3
C21B C20B H20C 110.3
O1B C20B H20D 110.3
C21B C20B H20D 110.3
H20C C20B H20D 108.6
C22B C21B C20B 113(2)
C22B C21B H21C 109.0
C20B C21B H21C 109.0
C22B C21B H21D 109.0
C20B C21B H21D 109.0
H21C C21B H21D 107.8
C21B C22B C23B 118(3)
C21B C22B H22C 107.8
C23B C22B H22C 107.8
C21B C22B H22D 107.8
C23B C22B H22D 107.8
H22C C22B H22D 107.1
C24B C23B C22B 117(3)
C24B C23B H23C 108.1
C22B C23B H23C 108.1
C24B C23B H23D 108.1
C22B C23B H23D 108.1
H23C C23B H23D 107.3
C23B C24B H24C 106.3
C23B C24B H24D 106.3
H24C C24B H24D 106.4
C17B O1B C20B 114(2)

loop_
_geom_bond_atom_site_label_1
_geom_bond_atom_site_label_2
_geom_bond_distance
I1 C1 2.099(2)
I1 N1A 2.796(4)
I1 N1B 2.95(5)
C1 C6 1.381(3)
C1 C2 1.387(3)
C2 F1 1.347(3)
C2 C3 1.375(3)
C3 F2 1.340(3)
C3 C4 1.382(4)
C3 H3A 0.9500
C4 F3 1.341(3)
C4 C5 1.373(4)
C5 F2A 1.244(16)
C5 C6 1.372(4)
C5 H5 0.9500
C6 F4 1.351(3)
N1A C11A 1.341(4)
N1A C7A 1.350(5)
C7A C8A 1.387(5)
C7A H7A 0.9500
C8A C9A 1.404(4)
C8A H8A 0.9500
C9A C10A 1.393(4)
C9A C12A 1.456(4)
C10A C11A 1.390(4)
C10A H10A 0.9500
C11A H11A 0.9500
C12A C13A 1.336(4)
C12A H12A 0.9500
C13A C14A 1.465(4)
C13A H13A 0.9500
C14A C19A 1.397(4)
C14A C15A 1.398(4)
C15A C16A 1.373(4)
C15A H15A 0.9500
C16A C17A 1.391(4)
C16A H16A 0.9500
C17A O1A 1.370(4)
C17A C18A 1.387(4)
C18A C19A 1.393(4)
C18A H18A 0.9500
C19A H19A 0.9500
C20A O1A 1.449(4)
C20A C21A 1.509(4)
C20A H20A 0.9900
C20A H20B 0.9900
C21A C22A 1.524(4)
C21A H21A 0.9900
C21A H21B 0.9900
C22A C23A 1.533(4)
C22A H22A 0.9900
C22A H22B 0.9900
C23A C24A 1.516(4)
C23A H23A 0.9900
C23A H23B 0.9900
C24A C25A 1.515(5)
C24A H24A 0.9900
C24A H24B 0.9900
C25A H25A 0.9800
C25A H25B 0.9800
C25A H25C 0.9800
N1B C7B 1.27(6)
N1B C11B 1.34(5)
C7B C8B 1.22(6)
C7B H7B 0.9500
C8B C9B 1.35(4)
C8B H8B 0.9500
C9B C10B 1.23(5)
C9B C12B 1.50(4)
C10B C11B 1.32(5)
C10B H10B 0.9500
C11B H11B 0.9500
C12B C13B 1.27(4)
C12B H12B 0.9500
C13B H13B 0.9500
C15B C16B 1.27(5)
C15B H15B 0.9500
C16B C17B 1.45(4)
C16B H16B 0.9500
C17B O1B 1.382(10)
C17B C18B 1.46(4)
C18B C19B 1.30(4)
C18B H18B 0.9500
C19B H19B 0.9500
C20B O1B 1.445(11)
C20B C21B 1.506(11)
C20B H20C 0.9900
C20B H20D 0.9900
C21B C22B 1.47(4)
C21B H21C 0.9900
C21B H21D 0.9900
C22B C23B 1.54(4)
C22B H22C 0.9900
C22B H22D 0.9900
C23B C24B 1.41(5)
C23B H23C 0.9900
C23B H23D 0.9900
C24B H24C 0.9900
C24B H24D 0.9900

loop_
_geom_torsion_atom_site_label_1
_geom_torsion_atom_site_label_2
_geom_torsion_atom_site_label_3
_geom_torsion_atom_site_label_4
_geom_torsion
N1A I1 C1 C6 11.8(17)
N1B I1 C1 C6 156(12)
N1A I1 C1 C2 -166.5(15)
N1B I1 C1 C2 -22(12)
C6 C1 C2 F1 -178.7(2)
I1 C1 C2 F1 -0.3(3)
C6 C1 C2 C3 0.3(4)
I1 C1 C2 C3 178.69(19)
F1 C2 C3 F2 -0.3(4)
C1 C2 C3 F2 -179.3(2)
F1 C2 C3 C4 179.3(2)
C1 C2 C3 C4 0.3(4)
F2 C3 C4 F3 -1.3(4)
C2 C3 C4 F3 179.1(2)
F2 C3 C4 C5 178.8(2)
C2 C3 C4 C5 -0.8(4)
F3 C4 C5 F2A 1.9(10)
C3 C4 C5 F2A -178.2(10)
F3 C4 C5 C6 -179.3(2)
C3 C4 C5 C6 0.6(4)
F2A C5 C6 F4 -1.4(12)
C4 C5 C6 F4 179.9(2)
F2A C5 C6 C1 178.6(12)
C4 C5 C6 C1 0.0(4)
C2 C1 C6 F4 179.6(2)
I1 C1 C6 F4 1.2(3)
C2 C1 C6 C5 -0.5(4)
I1 C1 C6 C5 -178.9(2)
C1 I1 N1A C11A 173.2(14)
N1B I1 N1A C11A 13(7)
C1 I1 N1A C7A -7.2(18)
N1B I1 N1A C7A -167(8)
C11A N1A C7A C8A 0.9(7)
I1 N1A C7A C8A -178.7(3)
N1A C7A C8A C9A -0.9(6)
C7A C8A C9A C10A 0.4(5)
C7A C8A C9A C12A -179.7(3)
C8A C9A C10A C11A 0.0(4)
C12A C9A C10A C11A -179.9(3)
C7A N1A C11A C10A -0.5(6)
I1 N1A C11A C10A 179.1(2)
C9A C10A C11A N1A 0.0(5)
C10A C9A C12A C13A 172.5(3)
C8A C9A C12A C13A -7.4(5)
C9A C12A C13A C14A -179.9(3)
C12A C13A C14A C19A -179.1(3)
C12A C13A C14A C15A -0.7(4)
C19A C14A C15A C16A -0.4(4)
C13A C14A C15A C16A -178.8(3)
C14A C15A C16A C17A -0.2(4)
C15A C16A C17A O1A -179.6(3)
C15A C16A C17A C18A 0.5(4)
O1A C17A C18A C19A 180.0(3)
C16A C17A C18A C19A -0.1(4)
C17A C18A C19A C14A -0.6(5)
C15A C14A C19A C18A 0.8(5)
C13A C14A C19A C18A 179.3(3)
O1A C20A C21A C22A 179.8(5)
C20A C21A C22A C23A -174.5(6)
C21A C22A C23A C24A -177.3(2)
C22A C23A C24A C25A 180.0(3)
C18A C17A O1A C20A -1.6(7)
C16A C17A O1A C20A 178.5(6)
C21A C20A O1A C17A -179.7(4)
C1 I1 N1B C7B -152(11)
N1A I1 N1B C7B 12(6)
C1 I1 N1B C11B 42(17)
N1A I1 N1B C11B -154(13)
C11B N1B C7B C8B -6(9)
I1 N1B C7B C8B -178(5)
N1B C7B C8B C9B 9(9)
C7B C8B C9B C10B -9(6)
C7B C8B C9B C12B 176(4)
C8B C9B C10B C11B 8(6)
C12B C9B C10B C11B -177(3)
C9B C10B C11B N1B -7(6)
C7B N1B C11B C10B 5(7)
I1 N1B C11B C10B 170(4)
C10B C9B C12B C13B -3(5)
C8B C9B C12B C13B 172(4)
C15B C16B C17B O1B -178(3)
C15B C16B C17B C18B 5(5)
O1B C17B C18B C19B 180(3)
C16B C17B C18B C19B -3(5)
O1B C20B C21B C22B -174(6)
C20B C21B C22B C23B -173(6)
C21B C22B C23B C24B -178(3)
C16B C17B O1B C20B 1(7)
C18B C17B O1B C20B 178(6)
C21B C20B O1B C17B 176(5)
